data_4318520
loop_
_publ_author_name
'Melanie A. Muckey'
'Lisa F. Szczepura'
'Gregory M. Ferrence'
'Timothy D. Lash'

_publ_contact_author 'Ferrence, Gregory M.'
_publ_contact_author_email gferren@ilstu.edu
_publ_section_title
;
 Silver(III) Carbaporphyrins: The First Organometallic Complexes of True
 Carbaporphyrins
;
_journal_name_full 'Inorganic Chemistry'
_journal_page_first 4840
_journal_page_last 4842
_journal_paper_doi 10.1021/ic020285b
_journal_volume 41
_journal_year 2002
_chemical_compound_source 'Lash Laboratory'
_chemical_formula_moiety 'C43 H34 Ag1 N3, 0.5(C H Cl3)'
_chemical_formula_structural 'C43 H34 N3 AG'
_chemical_formula_sum 'C43.5 H34.5 Ag Cl1.5 N3'
_chemical_formula_weight 760.29
_chemical_melting_point_gt 573
_chemical_name_systematic
;
8,17-diethyl-7,18-dimethyl-12,13-diphenyl-21-carbaporphyrinsilver(III)
;
_space_group_IT_number 2
_symmetry_cell_setting triclinic
_symmetry_Int_Tables_number 2
_symmetry_space_group_name_Hall '-P 1'
_symmetry_space_group_name_H-M 'P -1'
_atom_sites_solution_hydrogens geom
_atom_sites_solution_primary direct
_atom_sites_solution_secondary difmap
_audit_creation_date 2001-07-11T00:43:29-00:00
_audit_creation_method 'WinGX routine CIF_UPDATE'
_cell_angle_alpha 100.0430
_cell_angle_beta 101.4050
_cell_angle_gamma 104.6380
_cell_formula_units_Z 2
_cell_length_a 8.8529(5)
_cell_length_b 12.3329(8)
_cell_length_c 16.8933(10)
_cell_measurement_reflns_used 5867
_cell_measurement_temperature 293(2)
_cell_measurement_theta_max 26.376
_cell_measurement_theta_min 2.396
_cell_measurement_wavelength 0.71073
_cell_volume 1699.69(18)
_computing_cell_refinement 'SMART (Brucker, 1997)'
_computing_data_collection 'SMART (Brucker, 1997)'
_computing_data_reduction 'SAINT (Brucker, 1997)'
_computing_molecular_graphics 'Ortep-3 for Windows (Farrugia, 1997)'
_computing_publication_material 'WinGX publication routines (Farrugia, 1999)'
_computing_structure_refinement 'SHELXL-97 (Sheldrick, 1997)'
_computing_structure_solution 'DIRDIFF(Beurskens, 1999)'
_diffrn_ambient_temperature 293(2)
_diffrn_measured_fraction_theta_full 0.981
_diffrn_measured_fraction_theta_max 0.981
_diffrn_radiation_monochromator graphite
_diffrn_radiation_probe x-ray
_diffrn_radiation_type MoK\a
_diffrn_radiation_wavelength 0.71073
_diffrn_reflns_av_R_equivalents 0.0287
_diffrn_reflns_av_unetI/netI 0.0584
_diffrn_reflns_limit_h_max 11
_diffrn_reflns_limit_h_min -9
_diffrn_reflns_limit_k_max 10
_diffrn_reflns_limit_k_min -15
_diffrn_reflns_limit_l_max 21
_diffrn_reflns_limit_l_min -20
_diffrn_reflns_number 8461
_diffrn_reflns_theta_full 26.39
_diffrn_reflns_theta_max 26.39
_diffrn_reflns_theta_min 1.27
_exptl_absorpt_coefficient_mu 0.748
_exptl_absorpt_correction_type none
_exptl_crystal_colour 'dark purple'
_exptl_crystal_density_diffrn 1.486
_exptl_crystal_density_method 'not measured'
_exptl_crystal_description prism
_exptl_crystal_F_000 778
_exptl_crystal_preparation 'diffusion of methanol into CHCl3'
_exptl_crystal_size_max 0.27
_exptl_crystal_size_mid 0.1
_exptl_crystal_size_min 0.06
_refine_diff_density_max 1.214
_refine_diff_density_min -0.69
_refine_diff_density_rms 0.152
_refine_ls_extinction_method none
_refine_ls_goodness_of_fit_ref 1.053
_refine_ls_hydrogen_treatment mixed
_refine_ls_matrix_type full
_refine_ls_number_parameters 451
_refine_ls_number_reflns 6839
_refine_ls_number_restraints 0
_refine_ls_restrained_S_all 1.053
_refine_ls_R_factor_all 0.0631
_refine_ls_R_factor_gt 0.0459
_refine_ls_shift/su_max 0.001
_refine_ls_shift/su_mean 0
_refine_ls_structure_factor_coef Fsqd
_refine_ls_weighting_details 'calc w=1/[\s^2^(Fo^2^)+(0.0700P)^2^+0.0000P] where P=(Fo^2^+2Fc^2^)/3'
_refine_ls_weighting_scheme calc
_refine_ls_wR_factor_gt 0.1093
_refine_ls_wR_factor_ref 0.121
_reflns_number_gt 5453
_reflns_number_total 6839
_reflns_threshold_expression >2sigma(I)
_cod_data_source_file ic020285b.cif
_cod_data_source_block isu0105
_cod_depositor_comments
;
The following automatic conversions were performed:

'_chemical_melting_point' tag was changed to
'_chemical_melting_point_gt' since the value was specified 'more
than' ('>') a certain temperature. The value '>573 K' was changed to
'573' - it should be numeric and without a unit designator.

Automatic conversion script
Id: cif_fix_values 1569 2011-02-09 13:29:24Z adriana 
;
_cod_original_formula_sum 'C43.50 H34.50 Ag Cl1.50 N3'
_cod_database_code 4318520

loop_
_symmetry_equiv_pos_as_xyz
'x, y, z'
'-x, -y, -z'

loop_
_atom_site_label
_atom_site_type_symbol
_atom_site_fract_x
_atom_site_fract_y
_atom_site_fract_z
_atom_site_U_iso_or_equiv
_atom_site_adp_type
_atom_site_occupancy
_atom_site_symmetry_multiplicity
_atom_site_calc_flag
_atom_site_refinement_flags
_atom_site_disorder_assembly
_atom_site_disorder_group
Ag1 Ag 0.20065(3) 0.44718(3) 0.440816(16) 0.02385(10) Uani 1 1 d . . .
C21 C 0.3505(4) 0.4125(3) 0.5328(2) 0.0260(8) Uani 1 1 d . . .
N22 N 0.2126(4) 0.5964(3) 0.51940(19) 0.0263(7) Uani 1 1 d . . .
N23 N 0.0484(3) 0.4851(3) 0.34568(19) 0.0269(7) Uani 1 1 d . . .
N24 N 0.1935(4) 0.2975(3) 0.36349(19) 0.0270(7) Uani 1 1 d . . .
C1 C 0.4035(4) 0.3132(3) 0.5252(2) 0.0273(8) Uani 1 1 d . . .
C2 C 0.5143(4) 0.3252(4) 0.6061(2) 0.0290(8) Uani 1 1 d . . .
C2A C 0.5982(4) 0.2524(4) 0.6341(3) 0.0336(9) Uani 1 1 d . . .
H2A H 0.5923 0.1833 0.5994 0.04 Uiso 1 1 calc R . .
C2B C 0.6916(5) 0.2863(4) 0.7160(3) 0.0367(10) Uani 1 1 d . . .
H2B H 0.7473 0.2384 0.7366 0.044 Uiso 1 1 calc R . .
C3 C 0.5243(4) 0.4292(3) 0.6588(2) 0.0273(8) Uani 1 1 d . . .
C3A C 0.6203(4) 0.4631(4) 0.7405(2) 0.0327(9) Uani 1 1 d . . .
H3A H 0.628 0.5325 0.7755 0.039 Uiso 1 1 calc R . .
C3B C 0.7028(5) 0.3902(4) 0.7673(2) 0.0365(10) Uani 1 1 d . . .
H3B H 0.7678 0.4112 0.8213 0.044 Uiso 1 1 calc R . .
C4 C 0.4193(4) 0.4854(3) 0.6127(2) 0.0268(8) Uani 1 1 d . . .
C5 C 0.3960(4) 0.5883(3) 0.6455(2) 0.0286(8) Uani 1 1 d . . .
H5 H 0.4498 0.6253 0.7005 0.034 Uiso 1 1 calc R . .
C6 C 0.2973(4) 0.6401(3) 0.6015(2) 0.0278(8) Uani 1 1 d . . .
C7 C 0.2715(5) 0.7490(3) 0.6328(2) 0.0301(8) Uani 1 1 d . . .
C7A C 0.3417(5) 0.8186(4) 0.7199(3) 0.0400(10) Uani 1 1 d . . .
H7A1 H 0.4067 0.7805 0.7505 0.048 Uiso 1 1 calc R . .
H7A2 H 0.2563 0.8266 0.7455 0.048 Uiso 1 1 calc R . .
H7A3 H 0.4075 0.8935 0.7199 0.048 Uiso 1 1 calc R . .
C8 C 0.1722(5) 0.7697(4) 0.5686(3) 0.0313(9) Uani 1 1 d . . .
C8A C 0.1117(5) 0.8738(4) 0.5687(3) 0.0375(10) Uani 1 1 d . . .
H8A1 H 0.1131 0.9081 0.6252 0.045 Uiso 1 1 calc R . .
H8A2 H 0.0008 0.8492 0.5358 0.045 Uiso 1 1 calc R . .
C8B C 0.2124(6) 0.9647(4) 0.5342(3) 0.0506(12) Uani 1 1 d . . .
H8B1 H 0.1692 1.0288 0.5357 0.061 Uiso 1 1 calc R . .
H8B2 H 0.2096 0.9318 0.4779 0.061 Uiso 1 1 calc R . .
H8B3 H 0.3219 0.9907 0.5673 0.061 Uiso 1 1 calc R . .
C9 C 0.1361(4) 0.6762(4) 0.4975(2) 0.0289(8) Uani 1 1 d . . .
C10 C 0.0413(4) 0.6699(4) 0.4203(2) 0.0296(8) Uani 1 1 d . . .
H10 H 0.0001 0.7314 0.4155 0.036 Uiso 1 1 calc R . .
C11 C 0.0006(4) 0.5825(4) 0.3492(2) 0.0308(9) Uani 1 1 d . . .
C12 C -0.0933(4) 0.5795(4) 0.2672(2) 0.0332(9) Uani 1 1 d . . .
C12A C -0.1468(4) 0.6762(4) 0.2424(3) 0.0364(10) Uani 1 1 d . . .
C12B C -0.2212(5) 0.7401(4) 0.2885(3) 0.0391(10) Uani 1 1 d . . .
H12B H -0.2406 0.722 0.3375 0.047 Uiso 1 1 calc R . .
C12C C -0.2675(5) 0.8307(4) 0.2630(3) 0.0454(11) Uani 1 1 d . . .
H12C H -0.3183 0.8723 0.2944 0.054 Uiso 1 1 calc R . .
C12D C -0.2374(6) 0.8586(5) 0.1907(3) 0.0527(13) Uani 1 1 d . . .
H12D H -0.2673 0.9196 0.1737 0.063 Uiso 1 1 calc R . .
C12E C -0.1635(6) 0.7963(5) 0.1438(3) 0.0530(13) Uani 1 1 d . . .
H12E H -0.1431 0.8154 0.0952 0.064 Uiso 1 1 calc R . .
C12F C -0.1197(5) 0.7055(4) 0.1689(3) 0.0412(10) Uani 1 1 d . . .
H12F H -0.0713 0.663 0.1364 0.049 Uiso 1 1 calc R . .
C13 C -0.1029(4) 0.4778(4) 0.2165(2) 0.0337(9) Uani 1 1 d . . .
C13A C -0.1941(5) 0.4298(4) 0.1279(3) 0.0403(10) Uani 1 1 d . . .
C13B C -0.3576(5) 0.4228(5) 0.1059(3) 0.0525(13) Uani 1 1 d . . .
H13B H -0.4075 0.4471 0.1463 0.063 Uiso 1 1 calc R . .
C13C C -0.4456(6) 0.3793(6) 0.0234(3) 0.0699(18) Uani 1 1 d . . .
H13C H -0.5544 0.3746 0.0089 0.084 Uiso 1 1 calc R . .
C13E C -0.2132(6) 0.3510(6) -0.0149(3) 0.0659(17) Uani 1 1 d . . .
H13E H -0.1646 0.3265 -0.0558 0.079 Uiso 1 1 calc R . .
C13D C -0.3748(6) 0.3439(6) -0.0357(3) 0.0726(19) Uani 1 1 d . . .
H13D H -0.4349 0.3146 -0.0906 0.087 Uiso 1 1 calc R . .
C13F C -0.1240(5) 0.3944(5) 0.0664(3) 0.0489(12) Uani 1 1 d . . .
H13F H -0.0148 0.3999 0.0798 0.059 Uiso 1 1 calc R . .
C14 C -0.0111(4) 0.4201(4) 0.2655(2) 0.0311(9) Uani 1 1 d . . .
C15 C 0.0165(4) 0.3160(4) 0.2368(2) 0.0320(9) Uani 1 1 d . . .
H15 H -0.0344 0.2787 0.1816 0.038 Uiso 1 1 calc R . .
C16 C 0.1108(4) 0.2615(3) 0.2806(2) 0.0302(8) Uani 1 1 d . . .
C17 C 0.1343(5) 0.1540(4) 0.2454(2) 0.0333(9) Uani 1 1 d . . .
C17A C 0.0748(6) 0.0926(4) 0.1543(3) 0.0456(11) Uani 1 1 d . . .
H17A H -0.0375 0.0888 0.1347 0.055 Uiso 1 1 calc R . .
H17B H 0.0808 0.0143 0.148 0.055 Uiso 1 1 calc R . .
C17B C 0.1729(8) 0.1530(6) 0.1006(3) 0.0767(19) Uani 1 1 d . . .
H17C H 0.1306 0.1113 0.0435 0.092 Uiso 1 1 calc R . .
H17D H 0.2838 0.1554 0.1188 0.092 Uiso 1 1 calc R . .
H17E H 0.1659 0.2302 0.1058 0.092 Uiso 1 1 calc R . .
C18 C 0.2240(5) 0.1232(4) 0.3074(3) 0.0329(9) Uani 1 1 d . . .
C18A C 0.2706(6) 0.0141(4) 0.3043(3) 0.0451(11) Uani 1 1 d . . .
H18A H 0.335 0.0167 0.3579 0.054 Uiso 1 1 calc R . .
H18B H 0.3317 0.0064 0.2637 0.054 Uiso 1 1 calc R . .
H18C H 0.1751 -0.0507 0.2894 0.054 Uiso 1 1 calc R . .
C19 C 0.2641(4) 0.2145(3) 0.3808(2) 0.0288(8) Uani 1 1 d . . .
C20 C 0.3641(5) 0.2219(4) 0.4576(2) 0.0309(9) Uani 1 1 d . . .
H20 H 0.4069 0.1614 0.4635 0.037 Uiso 1 1 calc R . .
C1S C 0.5177(14) 0.0650(10) -0.0245(7) 0.059(3) Uani 0.5 1 d P . .
H1S H 0.4598 0.1226 -0.0288 0.071 Uiso 0.5 1 calc PR . .
Cl1S Cl 0.6274(3) 0.0890(3) 0.06216(16) 0.1397(11) Uani 1 1 d . . .
Cl2S Cl 0.6350(6) 0.0616(3) -0.0957(3) 0.1124(15) Uani 0.5 1 d P . .

loop_
_atom_site_aniso_label
_atom_site_aniso_U_11
_atom_site_aniso_U_22
_atom_site_aniso_U_33
_atom_site_aniso_U_23
_atom_site_aniso_U_13
_atom_site_aniso_U_12
Ag1 0.02171(14) 0.02988(17) 0.02092(15) 0.00947(11) 0.00496(9) 0.00736(11)
C21 0.0235(17) 0.029(2) 0.0260(19) 0.0127(16) 0.0041(14) 0.0065(16)
N22 0.0248(15) 0.0305(18) 0.0245(16) 0.0086(14) 0.0063(12) 0.0082(14)
N23 0.0248(15) 0.0313(18) 0.0246(16) 0.0117(14) 0.0049(12) 0.0060(14)
N24 0.0265(15) 0.0310(18) 0.0218(15) 0.0071(14) 0.0051(12) 0.0059(14)
C1 0.0229(18) 0.034(2) 0.0266(19) 0.0124(17) 0.0070(14) 0.0082(16)
C2 0.0226(17) 0.037(2) 0.030(2) 0.0144(18) 0.0081(15) 0.0072(16)
C2A 0.0274(19) 0.042(2) 0.038(2) 0.0179(19) 0.0117(16) 0.0129(18)
C2B 0.028(2) 0.048(3) 0.039(2) 0.023(2) 0.0051(17) 0.0129(19)
C3 0.0208(17) 0.036(2) 0.0257(19) 0.0137(17) 0.0067(14) 0.0053(16)
C3A 0.0274(19) 0.044(2) 0.025(2) 0.0114(18) 0.0059(15) 0.0055(18)
C3B 0.0270(19) 0.055(3) 0.025(2) 0.020(2) -0.0001(15) 0.0076(19)
C4 0.0244(18) 0.032(2) 0.0246(19) 0.0109(16) 0.0082(14) 0.0047(16)
C5 0.0276(19) 0.032(2) 0.0228(19) 0.0050(17) 0.0051(14) 0.0058(17)
C6 0.0245(18) 0.033(2) 0.0246(19) 0.0076(17) 0.0074(14) 0.0044(16)
C7 0.0314(19) 0.028(2) 0.031(2) 0.0073(17) 0.0115(16) 0.0058(17)
C7A 0.042(2) 0.037(2) 0.041(2) 0.007(2) 0.0132(19) 0.012(2)
C8 0.0278(19) 0.032(2) 0.038(2) 0.0132(18) 0.0135(16) 0.0085(17)
C8A 0.043(2) 0.034(2) 0.044(2) 0.013(2) 0.0187(19) 0.017(2)
C8B 0.059(3) 0.035(3) 0.066(3) 0.020(2) 0.025(2) 0.015(2)
C9 0.0230(18) 0.035(2) 0.034(2) 0.0136(18) 0.0117(15) 0.0104(16)
C10 0.0249(18) 0.038(2) 0.034(2) 0.0175(19) 0.0122(16) 0.0135(17)
C11 0.0237(18) 0.044(2) 0.029(2) 0.0181(19) 0.0078(15) 0.0103(18)
C12 0.0236(18) 0.051(3) 0.029(2) 0.021(2) 0.0082(15) 0.0111(18)
C12A 0.0228(18) 0.053(3) 0.036(2) 0.026(2) 0.0037(16) 0.0078(18)
C12B 0.0255(19) 0.055(3) 0.040(2) 0.024(2) 0.0090(17) 0.0086(19)
C12C 0.037(2) 0.045(3) 0.055(3) 0.018(2) 0.006(2) 0.013(2)
C12D 0.049(3) 0.050(3) 0.057(3) 0.027(3) -0.002(2) 0.013(2)
C12E 0.051(3) 0.065(3) 0.043(3) 0.034(3) 0.002(2) 0.010(3)
C12F 0.033(2) 0.058(3) 0.036(2) 0.026(2) 0.0073(17) 0.011(2)
C13 0.0213(18) 0.052(3) 0.028(2) 0.016(2) 0.0042(15) 0.0091(18)
C13A 0.031(2) 0.059(3) 0.030(2) 0.022(2) 0.0019(17) 0.011(2)
C13B 0.033(2) 0.084(4) 0.039(3) 0.025(3) 0.0038(19) 0.012(2)
C13C 0.033(2) 0.123(6) 0.047(3) 0.039(3) -0.005(2) 0.010(3)
C13E 0.055(3) 0.109(5) 0.029(2) 0.021(3) 0.008(2) 0.015(3)
C13D 0.048(3) 0.123(6) 0.029(3) 0.025(3) -0.009(2) 0.006(3)
C13F 0.035(2) 0.077(4) 0.033(2) 0.023(2) 0.0033(18) 0.009(2)
C14 0.0220(17) 0.045(2) 0.0226(19) 0.0126(18) 0.0020(14) 0.0038(17)
C15 0.0262(18) 0.042(2) 0.0220(19) 0.0084(18) 0.0026(14) 0.0022(17)
C16 0.0288(19) 0.033(2) 0.0240(19) 0.0063(17) 0.0058(15) 0.0016(17)
C17 0.032(2) 0.035(2) 0.028(2) 0.0047(18) 0.0091(16) 0.0036(18)
C17A 0.054(3) 0.043(3) 0.030(2) -0.001(2) 0.0042(19) 0.009(2)
C17B 0.099(5) 0.086(5) 0.042(3) 0.011(3) 0.031(3) 0.015(4)
C18 0.035(2) 0.028(2) 0.034(2) 0.0069(18) 0.0131(17) 0.0034(17)
C18A 0.063(3) 0.037(3) 0.039(2) 0.010(2) 0.016(2) 0.018(2)
C19 0.0291(19) 0.029(2) 0.028(2) 0.0095(17) 0.0092(15) 0.0050(16)
C20 0.032(2) 0.032(2) 0.034(2) 0.0134(18) 0.0140(16) 0.0115(17)
C1S 0.076(7) 0.053(6) 0.059(7) 0.010(5) 0.019(6) 0.037(6)
Cl1S 0.0905(14) 0.172(3) 0.1341(19) 0.0906(19) -0.0190(13) -0.0007(15)
Cl2S 0.168(4) 0.075(2) 0.114(3) 0.003(2) 0.093(3) 0.040(3)

loop_
_atom_type_symbol
_atom_type_description
_atom_type_scat_dispersion_real
_atom_type_scat_dispersion_imag
_atom_type_scat_source
C C 0.0033 0.0016 'International Tables Vol C Tables 4.2.6.8 and 6.1.1.4'
H H 0 0 'International Tables Vol C Tables 4.2.6.8 and 6.1.1.4'
Ag Ag -0.8971 1.1015 'International Tables Vol C Tables 4.2.6.8 and 6.1.1.4'
N N 0.0061 0.0033 'International Tables Vol C Tables 4.2.6.8 and 6.1.1.4'
Cl Cl 0.1484 0.1585 'International Tables Vol C Tables 4.2.6.8 and 6.1.1.4'

loop_
_geom_angle_atom_site_label_1
_geom_angle_atom_site_label_2
_geom_angle_atom_site_label_3
_geom_angle
_geom_angle_site_symmetry_1
_geom_angle_site_symmetry_3
_geom_angle_publ_flag
C21 Ag1 N22 89.55(14) . . ?
C21 Ag1 N24 89.29(14) . . ?
N22 Ag1 N24 178.73(12) . . ?
C21 Ag1 N23 179.17(14) . . ?
N22 Ag1 N23 90.09(12) . . ?
N24 Ag1 N23 91.06(13) . . ?
C4 C21 C1 110.9(3) . . ?
C4 C21 Ag1 124.4(3) . . ?
C1 C21 Ag1 124.6(3) . . ?
C6 N22 C9 106.6(3) . . ?
C6 N22 Ag1 128.6(3) . . ?
C9 N22 Ag1 124.7(2) . . ?
C11 N23 C14 107.4(3) . . ?
C11 N23 Ag1 126.9(3) . . ?
C14 N23 Ag1 125.5(3) . . ?
C19 N24 C16 106.7(3) . . ?
C19 N24 Ag1 129.1(2) . . ?
C16 N24 Ag1 124.2(3) . . ?
C20 C1 C21 128.8(3) . . ?
C20 C1 C2 125.0(4) . . ?
C21 C1 C2 106.2(3) . . ?
C2A C2 C3 120.7(4) . . ?
C2A C2 C1 131.1(4) . . ?
C3 C2 C1 108.2(3) . . ?
C2 C2A C2B 117.9(4) . . ?
C2 C2A H2A 121.1 . . ?
C2B C2A H2A 121.1 . . ?
C3B C2B C2A 121.1(4) . . ?
C3B C2B H2B 119.5 . . ?
C2A C2B H2B 119.5 . . ?
C3A C3 C2 121.0(4) . . ?
C3A C3 C4 130.9(4) . . ?
C2 C3 C4 108.2(3) . . ?
C3B C3A C3 117.7(4) . . ?
C3B C3A H3A 121.2 . . ?
C3 C3A H3A 121.2 . . ?
C3A C3B C2B 121.7(4) . . ?
C3A C3B H3B 119.1 . . ?
C2B C3B H3B 119.1 . . ?
C5 C4 C21 129.0(4) . . ?
C5 C4 C3 124.5(4) . . ?
C21 C4 C3 106.5(3) . . ?
C4 C5 C6 123.9(4) . . ?
C4 C5 H5 118.1 . . ?
C6 C5 H5 118.1 . . ?
N22 C6 C5 124.4(4) . . ?
N22 C6 C7 109.7(3) . . ?
C5 C6 C7 125.8(4) . . ?
C8 C7 C6 106.5(4) . . ?
C8 C7 C7A 129.5(4) . . ?
C6 C7 C7A 124.0(4) . . ?
C7 C7A H7A1 109.5 . . ?
C7 C7A H7A2 109.5 . . ?
H7A1 C7A H7A2 109.5 . . ?
C7 C7A H7A3 109.5 . . ?
H7A1 C7A H7A3 109.5 . . ?
H7A2 C7A H7A3 109.5 . . ?
C7 C8 C9 108.3(4) . . ?
C7 C8 C8A 127.3(4) . . ?
C9 C8 C8A 124.3(4) . . ?
C8 C8A C8B 112.8(3) . . ?
C8 C8A H8A1 109 . . ?
C8B C8A H8A1 109 . . ?
C8 C8A H8A2 109 . . ?
C8B C8A H8A2 109 . . ?
H8A1 C8A H8A2 107.8 . . ?
C8A C8B H8B1 109.5 . . ?
C8A C8B H8B2 109.5 . . ?
H8B1 C8B H8B2 109.5 . . ?
C8A C8B H8B3 109.5 . . ?
H8B1 C8B H8B3 109.5 . . ?
H8B2 C8B H8B3 109.5 . . ?
C10 C9 N22 126.9(4) . . ?
C10 C9 C8 124.2(4) . . ?
N22 C9 C8 108.8(3) . . ?
C9 C10 C11 127.5(4) . . ?
C9 C10 H10 116.3 . . ?
C11 C10 H10 116.3 . . ?
N23 C11 C10 123.8(3) . . ?
N23 C11 C12 109.3(4) . . ?
C10 C11 C12 126.8(4) . . ?
C13 C12 C11 106.6(4) . . ?
C13 C12 C12A 127.1(4) . . ?
C11 C12 C12A 125.8(4) . . ?
C12B C12A C12F 117.9(4) . . ?
C12B C12A C12 123.4(4) . . ?
C12F C12A C12 118.7(4) . . ?
C12A C12B C12C 121.2(4) . . ?
C12A C12B H12B 119.4 . . ?
C12C C12B H12B 119.4 . . ?
C12D C12C C12B 119.6(5) . . ?
C12D C12C H12C 120.2 . . ?
C12B C12C H12C 120.2 . . ?
C12E C12D C12C 120.2(5) . . ?
C12E C12D H12D 119.9 . . ?
C12C C12D H12D 119.9 . . ?
C12D C12E C12F 119.9(4) . . ?
C12D C12E H12E 120.1 . . ?
C12F C12E H12E 120.1 . . ?
C12E C12F C12A 121.1(5) . . ?
C12E C12F H12F 119.4 . . ?
C12A C12F H12F 119.4 . . ?
C12 C13 C14 107.2(3) . . ?
C12 C13 C13A 128.0(4) . . ?
C14 C13 C13A 124.8(4) . . ?
C13F C13A C13B 118.5(4) . . ?
C13F C13A C13 123.0(4) . . ?
C13B C13A C13 118.5(4) . . ?
C13C C13B C13A 119.8(5) . . ?
C13C C13B H13B 120.1 . . ?
C13A C13B H13B 120.1 . . ?
C13D C13C C13B 120.7(5) . . ?
C13D C13C H13C 119.6 . . ?
C13B C13C H13C 119.6 . . ?
C13F C13E C13D 120.1(5) . . ?
C13F C13E H13E 120 . . ?
C13D C13E H13E 120 . . ?
C13C C13D C13E 120.1(5) . . ?
C13C C13D H13D 120 . . ?
C13E C13D H13D 120 . . ?
C13A C13F C13E 120.8(4) . . ?
C13A C13F H13F 119.6 . . ?
C13E C13F H13F 119.6 . . ?
N23 C14 C15 124.5(3) . . ?
N23 C14 C13 109.4(4) . . ?
C15 C14 C13 126.1(4) . . ?
C16 C15 C14 127.7(4) . . ?
C16 C15 H15 116.1 . . ?
C14 C15 H15 116.1 . . ?
C15 C16 N24 127.0(4) . . ?
C15 C16 C17 124.0(4) . . ?
N24 C16 C17 109.0(3) . . ?
C18 C17 C16 107.5(4) . . ?
C18 C17 C17A 127.7(4) . . ?
C16 C17 C17A 124.7(4) . . ?
C17 C17A C17B 112.6(4) . . ?
C17 C17A H17A 109.1 . . ?
C17B C17A H17A 109.1 . . ?
C17 C17A H17B 109.1 . . ?
C17B C17A H17B 109.1 . . ?
H17A C17A H17B 107.8 . . ?
C17A C17B H17C 109.5 . . ?
C17A C17B H17D 109.5 . . ?
H17C C17B H17D 109.5 . . ?
C17A C17B H17E 109.5 . . ?
H17C C17B H17E 109.5 . . ?
H17D C17B H17E 109.5 . . ?
C17 C18 C19 107.0(4) . . ?
C17 C18 C18A 128.3(4) . . ?
C19 C18 C18A 124.6(4) . . ?
C18 C18A H18A 109.5 . . ?
C18 C18A H18B 109.5 . . ?
H18A C18A H18B 109.5 . . ?
C18 C18A H18C 109.5 . . ?
H18A C18A H18C 109.5 . . ?
H18B C18A H18C 109.5 . . ?
N24 C19 C20 124.0(4) . . ?
N24 C19 C18 109.7(3) . . ?
C20 C19 C18 126.2(4) . . ?
C1 C20 C19 124.1(4) . . ?
C1 C20 H20 118 . . ?
C19 C20 H20 118 . . ?
Cl1S C1S Cl2S 108.3(7) . . ?
Cl1S C1S Cl1S 113.6(6) . 2_655 ?
Cl2S C1S Cl1S 100.0(5) . 2_655 ?
Cl1S C1S H1S 111.5 . . ?
Cl2S C1S H1S 111.5 . . ?
Cl1S C1S H1S 111.5 2_655 . ?
C1S Cl1S C1S 66.4(6) . 2_655 ?

loop_
_geom_bond_atom_site_label_1
_geom_bond_atom_site_label_2
_geom_bond_distance
_geom_bond_site_symmetry_2
_geom_bond_publ_flag
Ag1 C21 2.015(3) . ?
Ag1 N22 2.038(3) . ?
Ag1 N24 2.046(3) . ?
Ag1 N23 2.084(3) . ?
C21 C4 1.405(5) . ?
C21 C1 1.414(5) . ?
N22 C6 1.379(5) . ?
N22 C9 1.390(5) . ?
N23 C11 1.367(5) . ?
N23 C14 1.371(5) . ?
N24 C19 1.371(5) . ?
N24 C16 1.382(5) . ?
C1 C20 1.374(6) . ?
C1 C2 1.476(5) . ?
C2 C2A 1.387(5) . ?
C2 C3 1.400(6) . ?
C2A C2B 1.395(6) . ?
C2A H2A 0.93 . ?
C2B C3B 1.385(6) . ?
C2B H2B 0.93 . ?
C3 C3A 1.399(5) . ?
C3 C4 1.476(5) . ?
C3A C3B 1.375(6) . ?
C3A H3A 0.93 . ?
C3B H3B 0.93 . ?
C4 C5 1.376(6) . ?
C5 C6 1.384(5) . ?
C5 H5 0.93 . ?
C6 C7 1.445(6) . ?
C7 C8 1.359(6) . ?
C7 C7A 1.489(6) . ?
C7A H7A1 0.96 . ?
C7A H7A2 0.96 . ?
C7A H7A3 0.96 . ?
C8 C9 1.433(6) . ?
C8 C8A 1.511(6) . ?
C8A C8B 1.523(6) . ?
C8A H8A1 0.97 . ?
C8A H8A2 0.97 . ?
C8B H8B1 0.96 . ?
C8B H8B2 0.96 . ?
C8B H8B3 0.96 . ?
C9 C10 1.382(5) . ?
C10 C11 1.384(6) . ?
C10 H10 0.93 . ?
C11 C12 1.456(5) . ?
C12 C13 1.363(6) . ?
C12 C12A 1.485(6) . ?
C12A C12B 1.383(6) . ?
C12A C12F 1.400(5) . ?
C12B C12C 1.390(6) . ?
C12B H12B 0.93 . ?
C12C C12D 1.382(7) . ?
C12C H12C 0.93 . ?
C12D C12E 1.376(8) . ?
C12D H12D 0.93 . ?
C12E C12F 1.381(7) . ?
C12E H12E 0.93 . ?
C12F H12F 0.93 . ?
C13 C14 1.444(5) . ?
C13 C13A 1.488(6) . ?
C13A C13F 1.376(6) . ?
C13A C13B 1.398(6) . ?
C13B C13C 1.391(7) . ?
C13B H13B 0.93 . ?
C13C C13D 1.347(8) . ?
C13C H13C 0.93 . ?
C13E C13F 1.376(6) . ?
C13E C13D 1.380(7) . ?
C13E H13E 0.93 . ?
C13D H13D 0.93 . ?
C13F H13F 0.93 . ?
C14 C15 1.389(6) . ?
C15 C16 1.381(6) . ?
C15 H15 0.93 . ?
C16 C17 1.439(6) . ?
C17 C18 1.354(6) . ?
C17 C17A 1.513(6) . ?
C17A C17B 1.534(7) . ?
C17A H17A 0.97 . ?
C17A H17B 0.97 . ?
C17B H17C 0.96 . ?
C17B H17D 0.96 . ?
C17B H17E 0.96 . ?
C18 C19 1.438(6) . ?
C18 C18A 1.500(6) . ?
C18A H18A 0.96 . ?
C18A H18B 0.96 . ?
C18A H18C 0.96 . ?
C19 C20 1.393(5) . ?
C20 H20 0.93 . ?
C1S Cl1S 1.521(11) . ?
C1S Cl2S 1.740(11) . ?
C1S Cl1S 1.920(12) 2_655 ?
C1S H1S 0.98 . ?
Cl1S C1S 1.920(12) 2_655 ?
